data_1008989
loop_
_publ_author_name
'Roy-Montreuil, J'
'Chaudouet, P'
'Rouault, A'
'Boursier, D'
'Senateur, J O'
'Fruchart, R'

_publ_section_title
;
Analyse de l'ordre ddans les arseniures MM'As
;
_journal_coden_ASTM ANCPAC
_journal_name_full 'Annales de Chimie (Paris) (Vol=Year)'
_journal_page_first 579
_journal_page_last 586
_journal_volume 9
_journal_year 1984
_chemical_formula_structural 'Ni Rh As'
_chemical_formula_sum 'As Ni Rh'
_chemical_name_systematic 'Nickel rhodium arsenide (1/1/1)'
_space_group_IT_number 129
_symmetry_cell_setting tetragonal
_symmetry_space_group_name_Hall 'P 4ab 2ab -1ab'
_symmetry_space_group_name_H-M 'P 4/n m m :1'
_cell_angle_alpha 90
_cell_angle_beta 90
_cell_angle_gamma 90
_cell_formula_units_Z 2
_cell_length_a 3.565(1)
_cell_length_b 3.565
_cell_length_c 6.161(1)
_cell_volume 78.3
_cod_original_sg_symbol_H-M 'P 4/n m m S'
_cod_database_code 1008989

loop_
_symmetry_equiv_pos_as_xyz
x,y,z
-x,-y,z
1/2+x,1/2+y,-z
1/2-x,1/2-y,-z
-x,y,z
x,-y,z
1/2-x,1/2+y,-z
1/2+x,1/2-y,-z
-y,x,-z
y,-x,-z
1/2-y,1/2+x,z
1/2+y,1/2-x,z
y,x,-z
-y,-x,-z
1/2+y,1/2+x,z
1/2-y,1/2-x,z

loop_
_atom_site_label
_atom_site_type_symbol
_atom_site_symmetry_multiplicity
_atom_site_Wyckoff_symbol
_atom_site_fract_x
_atom_site_fract_y
_atom_site_fract_z
_atom_site_occupancy
_atom_site_attached_hydrogens
_atom_site_calc_flag
Ni1 Ni0 2 a 0. 0. 0. 1. 0 d
Rh1 Rh0 2 c 0. 0.5 0.75 1. 0 d
As1 As0 2 c 0. 0.5 0.357 1. 0 d

loop_
_atom_type_symbol
_atom_type_oxidation_number
Ni0 0.000
Rh0 0.000
As0 0.000
